data_4340633
loop_
_publ_author_name
'Yan, Zheng'
'Li, Jin-Yan'
'Liu, Tao'
'Ni, Zhao-Ping'
'Chen, Yan-Cong'
'Guo, Fu-Sheng'
'Tong, Ming-Liang'

_publ_section_title
;
 Enhanced Spin-Crossover Behavior Mediated by Supramolecular Cooperative
 Interactions.
;
_journal_issue 15
_journal_name_full 'Inorganic chemistry'
_journal_page_first 8129
_journal_paper_doi 10.1021/ic5011902
_journal_volume 53
_journal_year 2014
_chemical_formula_sum 'C22 H12 Ag2 Fe N16'
_chemical_formula_weight 772.07
_chemical_name_systematic
; 
 ? 
;
_space_group_IT_number 13
_symmetry_cell_setting monoclinic
_symmetry_space_group_name_Hall '-P 2yc'
_symmetry_space_group_name_H-M 'P 1 2/c 1'
_atom_sites_solution_hydrogens geom
_atom_sites_solution_primary direct
_atom_sites_solution_secondary difmap
_audit_creation_method SHELXL-97
_cell_angle_alpha 90.00
_cell_angle_beta 103.760(4)
_cell_angle_gamma 90.00
_cell_formula_units_Z 2
_cell_length_a 9.6911(3)
_cell_length_b 9.0833(3)
_cell_length_c 14.3017(6)
_cell_measurement_reflns_used 1933
_cell_measurement_temperature 150(2)
_cell_measurement_theta_max 62.3322
_cell_measurement_theta_min 3.1787
_cell_volume 1222.81(8)
_computing_cell_refinement
;
CrysAlisPro, Agilent Technologies,
Version 1.171.36.20 (release 27-06-2012 CrysAlis171 .NET)
(compiled Jul 11 2012,15:38:31)
;
_computing_data_collection
;
CrysAlisPro, Agilent Technologies,
Version 1.171.36.20 (release 27-06-2012 CrysAlis171 .NET)
(compiled Jul 11 2012,15:38:31)
;
_computing_data_reduction
;
CrysAlisPro, Agilent Technologies,
Version 1.171.36.20 (release 27-06-2012 CrysAlis171 .NET)
(compiled Jul 11 2012,15:38:31)
;
_computing_molecular_graphics 'Bruker SHELXTL'
_computing_publication_material 'Bruker SHELXTL'
_computing_structure_refinement 'SHELXL-97 (Sheldrick, 1997)'
_computing_structure_solution 'SHELXS-97 (Sheldrick, 1990)'
_diffrn_ambient_temperature 150(2)
_diffrn_measured_fraction_theta_full 0.991
_diffrn_measured_fraction_theta_max 0.991
_diffrn_measurement_device_type 'Xcalibur, Sapphire3, Gemini ultra'
_diffrn_measurement_method '\w scans'
_diffrn_radiation_monochromator graphite
_diffrn_radiation_source 'fine-focus sealed tube'
_diffrn_radiation_type CuK\a
_diffrn_radiation_wavelength 1.54178
_diffrn_reflns_av_R_equivalents 0.0232
_diffrn_reflns_av_sigmaI/netI 0.0288
_diffrn_reflns_limit_h_max 10
_diffrn_reflns_limit_h_min -9
_diffrn_reflns_limit_k_max 8
_diffrn_reflns_limit_k_min -10
_diffrn_reflns_limit_l_max 14
_diffrn_reflns_limit_l_min -16
_diffrn_reflns_number 3705
_diffrn_reflns_theta_full 60.00
_diffrn_reflns_theta_max 60.00
_diffrn_reflns_theta_min 4.70
_exptl_absorpt_coefficient_mu 17.853
_exptl_absorpt_correction_T_max 0.2874
_exptl_absorpt_correction_T_min 0.1762
_exptl_absorpt_correction_type multi-scan
_exptl_absorpt_process_details
;
CrysAlisPro, Agilent Technologies,
Version 1.171.36.20 (release 27-06-2012 CrysAlis171 .NET)
(compiled Jul 11 2012,15:38:31)
Empirical absorption correction using spherical harmonics,
 implemented in SCALE3 ABSPACK scaling algorithm.
;
_exptl_crystal_colour black
_exptl_crystal_density_diffrn 2.097
_exptl_crystal_density_method 'not measured'
_exptl_crystal_description block
_exptl_crystal_F_000 752
_exptl_crystal_size_max 0.12
_exptl_crystal_size_mid 0.10
_exptl_crystal_size_min 0.07
_refine_diff_density_max 0.743
_refine_diff_density_min -0.435
_refine_diff_density_rms 0.090
_refine_ls_extinction_method none
_refine_ls_goodness_of_fit_ref 1.065
_refine_ls_hydrogen_treatment constr
_refine_ls_matrix_type full
_refine_ls_number_parameters 186
_refine_ls_number_reflns 1794
_refine_ls_number_restraints 0
_refine_ls_restrained_S_all 1.065
_refine_ls_R_factor_all 0.0302
_refine_ls_R_factor_gt 0.0274
_refine_ls_shift/su_max 0.001
_refine_ls_shift/su_mean 0.000
_refine_ls_structure_factor_coef Fsqd
_refine_ls_weighting_details 'calc w=1/[\s^2^(Fo^2^)+(0.0463P)^2^+0.2951P] where P=(Fo^2^+2Fc^2^)/3'
_refine_ls_weighting_scheme calc
_refine_ls_wR_factor_gt 0.0709
_refine_ls_wR_factor_ref 0.0728
_reflns_number_gt 1664
_reflns_number_total 1811
_reflns_threshold_expression >2sigma(I)
_cod_data_source_file ic5011902_si_002.cif
_cod_data_source_block 3_150K
_cod_depositor_comments
;
The following automatic conversions were performed:

'_symmetry_cell_setting' value 'Monoclinic' changed to 'monoclinic'
according to
/usr/data/users/saulius/crontab/automatic-downloads/current/ACS/lib/dictionaries/cif_core.dic
dictionary named 'cif_core.dic' version 2.4.2 from 2011-04-26.

Automatic conversion script
Id: cif_fix_values 2281 2013-09-26 08:29:07Z andrius 
;
_cod_original_sg_symbol_H-M P2/c
_cod_database_code 4340633

loop_
_symmetry_equiv_pos_as_xyz
'x, y, z'
'-x, y, -z+1/2'
'-x, -y, -z'
'x, -y, z-1/2'

loop_
_atom_site_label
_atom_site_type_symbol
_atom_site_fract_x
_atom_site_fract_y
_atom_site_fract_z
_atom_site_U_iso_or_equiv
_atom_site_adp_type
_atom_site_occupancy
_atom_site_symmetry_multiplicity
_atom_site_calc_flag
_atom_site_refinement_flags
Fe1 Fe 0.0000 0.73887(8) -0.2500 0.0163(2) Uani 1 2 d S
Ag1 Ag 0.21830(3) 0.92755(3) 0.03216(2) 0.03026(15) Uani 1 1 d .
N1 N 0.0784(3) 0.5791(3) -0.3148(2) 0.0187(7) Uani 1 1 d .
N2 N 0.2111(3) 0.3451(4) -0.3855(2) 0.0285(8) Uani 1 1 d .
N3 N 0.1922(3) 0.7288(3) -0.1657(2) 0.0190(7) Uani 1 1 d .
N4 N 0.2685(3) 0.7903(3) -0.0836(2) 0.0181(6) Uani 1 1 d .
N5 N 0.4137(3) 0.6365(3) -0.1404(2) 0.0246(7) Uani 1 1 d .
N6 N 0.4886(3) 0.8701(3) 0.0744(2) 0.0243(7) Uani 1 1 d .
N7 N 0.7567(4) 0.7415(4) 0.0978(3) 0.0389(9) Uani 1 1 d .
N8 N 0.0688(3) 1.1186(3) 0.1695(2) 0.0204(7) Uani 1 1 d .
C1 C 0.0058(4) 0.4867(4) -0.3812(3) 0.0240(8) Uani 1 1 d .
H1 H -0.0930 0.5021 -0.4065 0.029 Uiso 1 1 calc R
C2 C 0.0722(4) 0.3689(4) -0.4138(3) 0.0283(9) Uani 1 1 d .
H2 H 0.0159 0.3024 -0.4582 0.034 Uiso 1 1 calc R
C3 C 0.2832(4) 0.4377(4) -0.3190(3) 0.0256(9) Uani 1 1 d .
H3 H 0.3830 0.4253 -0.2971 0.031 Uiso 1 1 calc R
C4 C 0.2190(4) 0.5506(4) -0.2806(3) 0.0213(8) Uani 1 1 d .
C5 C 0.2815(4) 0.6395(4) -0.1973(3) 0.0213(8) Uani 1 1 d .
C6 C 0.3991(4) 0.7324(4) -0.0706(3) 0.0209(8) Uani 1 1 d .
C7 C 0.5154(4) 0.7706(4) 0.0119(3) 0.0229(8) Uani 1 1 d .
C8 C 0.6477(4) 0.7070(5) 0.0247(3) 0.0345(10) Uani 1 1 d .
H8 H 0.6620 0.6353 -0.0205 0.041 Uiso 1 1 calc R
C9 C 0.7303(4) 0.8430(5) 0.1587(3) 0.0333(10) Uani 1 1 d .
H9 H 0.8050 0.8729 0.2112 0.040 Uiso 1 1 calc R
C10 C 0.5978(4) 0.9060(4) 0.1478(3) 0.0285(9) Uani 1 1 d .
H10 H 0.5836 0.9768 0.1935 0.034 Uiso 1 1 calc R
C11 C 0.1199(4) 1.0531(4) 0.1195(3) 0.0227(8) Uani 1 1 d .

loop_
_atom_site_aniso_label
_atom_site_aniso_U_11
_atom_site_aniso_U_22
_atom_site_aniso_U_33
_atom_site_aniso_U_23
_atom_site_aniso_U_13
_atom_site_aniso_U_12
Fe1 0.0156(4) 0.0109(4) 0.0218(4) 0.000 0.0034(3) 0.000
Ag1 0.0376(2) 0.0173(2) 0.0424(2) -0.00668(12) 0.02226(15) -0.00181(11)
N1 0.0198(15) 0.0126(16) 0.0242(17) -0.0002(12) 0.0063(13) -0.0019(11)
N2 0.0263(18) 0.0250(18) 0.0337(18) -0.0048(15) 0.0063(14) 0.0016(14)
N3 0.0198(15) 0.0138(15) 0.0241(16) 0.0002(12) 0.0062(12) -0.0011(12)
N4 0.0197(15) 0.0120(14) 0.0221(16) -0.0039(12) 0.0043(12) 0.0001(12)
N5 0.0169(16) 0.0232(17) 0.0321(18) -0.0025(14) 0.0029(13) 0.0022(12)
N6 0.0204(16) 0.0232(17) 0.0293(17) -0.0026(14) 0.0058(13) -0.0006(13)
N7 0.0284(19) 0.037(2) 0.043(2) -0.0077(17) -0.0074(16) 0.0094(15)
N8 0.0190(15) 0.0149(15) 0.0255(16) 0.0007(14) 0.0020(13) 0.0018(12)
C1 0.0204(18) 0.0209(19) 0.030(2) -0.0036(17) 0.0043(15) -0.0004(16)
C2 0.028(2) 0.024(2) 0.031(2) -0.0091(18) 0.0052(17) -0.0027(17)
C3 0.0216(19) 0.025(2) 0.029(2) -0.0038(16) 0.0040(16) 0.0053(15)
C4 0.0197(19) 0.0212(19) 0.0236(19) 0.0009(15) 0.0061(15) 0.0011(14)
C5 0.0213(19) 0.0152(18) 0.027(2) -0.0017(16) 0.0052(15) 0.0002(15)
C6 0.0224(19) 0.0148(18) 0.0250(19) 0.0009(15) 0.0046(16) 0.0041(14)
C7 0.0229(19) 0.0161(19) 0.029(2) 0.0014(16) 0.0058(16) -0.0011(15)
C8 0.026(2) 0.033(2) 0.040(2) -0.012(2) -0.0016(18) 0.0073(18)
C9 0.029(2) 0.033(2) 0.032(2) 0.0002(19) -0.0050(17) -0.0050(18)
C10 0.031(2) 0.026(2) 0.028(2) -0.0034(18) 0.0058(18) -0.0055(17)
C11 0.0240(19) 0.0179(19) 0.025(2) -0.0010(17) 0.0046(16) 0.0036(15)

loop_
_atom_type_symbol
_atom_type_description
_atom_type_scat_dispersion_real
_atom_type_scat_dispersion_imag
_atom_type_scat_source
C C 0.0181 0.0091 'International Tables Vol C Tables 4.2.6.8 and 6.1.1.4'
H H 0.0000 0.0000 'International Tables Vol C Tables 4.2.6.8 and 6.1.1.4'
N N 0.0311 0.0180 'International Tables Vol C Tables 4.2.6.8 and 6.1.1.4'
Fe Fe -1.1336 3.1974 'International Tables Vol C Tables 4.2.6.8 and 6.1.1.4'
Ag Ag 0.1306 4.2820 'International Tables Vol C Tables 4.2.6.8 and 6.1.1.4'

loop_
_geom_angle_atom_site_label_1
_geom_angle_atom_site_label_2
_geom_angle_atom_site_label_3
_geom_angle
_geom_angle_site_symmetry_1
_geom_angle_site_symmetry_3
N8 Fe1 N8 96.92(18) 4_575 3_575
N8 Fe1 N3 94.34(12) 4_575 2_554
N8 Fe1 N3 89.20(12) 3_575 2_554
N8 Fe1 N3 89.20(12) 4_575 .
N8 Fe1 N3 94.34(12) 3_575 .
N3 Fe1 N3 174.66(17) 2_554 .
N8 Fe1 N1 89.28(12) 4_575 .
N8 Fe1 N1 172.06(13) 3_575 .
N3 Fe1 N1 95.30(12) 2_554 .
N3 Fe1 N1 80.73(12) . .
N8 Fe1 N1 172.06(13) 4_575 2_554
N8 Fe1 N1 89.28(12) 3_575 2_554
N3 Fe1 N1 80.73(12) 2_554 2_554
N3 Fe1 N1 95.30(12) . 2_554
N1 Fe1 N1 85.01(17) . 2_554
C11 Ag1 N4 165.71(13) . .
C11 Ag1 N6 123.41(12) . .
N4 Ag1 N6 70.87(10) . .
C11 Ag1 N2 100.04(13) . 4_566
N4 Ag1 N2 81.13(10) . 4_566
N6 Ag1 N2 81.17(10) . 4_566
C1 N1 C4 116.7(3) . .
C1 N1 Fe1 126.9(2) . .
C4 N1 Fe1 116.0(2) . .
C2 N2 C3 115.8(3) . .
C5 N3 N4 106.2(3) . .
C5 N3 Fe1 114.5(2) . .
N4 N3 Fe1 139.2(2) . .
C6 N4 N3 105.2(3) . .
C6 N4 Ag1 119.0(2) . .
N3 N4 Ag1 135.2(2) . .
C5 N5 C6 100.5(3) . .
C7 N6 C10 116.4(3) . .
C7 N6 Ag1 109.0(2) . .
C10 N6 Ag1 134.2(3) . .
C9 N7 C8 115.8(4) . .
C11 N8 Fe1 169.7(3) . 3_575
N1 C1 C2 121.1(3) . .
N1 C1 H1 119.4 . .
C2 C1 H1 119.4 . .
N2 C2 C1 122.8(3) . .
N2 C2 H2 118.6 . .
C1 C2 H2 118.6 . .
N2 C3 C4 122.9(3) . .
N2 C3 H3 118.6 . .
C4 C3 H3 118.6 . .
N1 C4 C3 120.5(3) . .
N1 C4 C5 112.2(3) . .
C3 C4 C5 127.0(3) . .
N3 C5 N5 113.9(3) . .
N3 C5 C4 116.0(3) . .
N5 C5 C4 129.8(3) . .
N4 C6 N5 114.2(3) . .
N4 C6 C7 122.5(3) . .
N5 C6 C7 123.3(3) . .
N6 C7 C8 121.1(3) . .
N6 C7 C6 117.6(3) . .
C8 C7 C6 121.3(4) . .
N7 C8 C7 122.9(4) . .
N7 C8 H8 118.6 . .
C7 C8 H8 118.6 . .
N7 C9 C10 122.0(4) . .
N7 C9 H9 119.0 . .
C10 C9 H9 119.0 . .
N6 C10 C9 121.8(4) . .
N6 C10 H10 119.1 . .
C9 C10 H10 119.1 . .
N8 C11 Ag1 177.7(3) . .

loop_
_geom_bond_atom_site_label_1
_geom_bond_atom_site_label_2
_geom_bond_distance
_geom_bond_site_symmetry_2
Fe1 N8 1.952(3) 4_575
Fe1 N8 1.952(3) 3_575
Fe1 N3 1.966(3) 2_554
Fe1 N3 1.966(3) .
Fe1 N1 1.969(3) .
Fe1 N1 1.969(3) 2_554
Ag1 C11 2.082(4) .
Ag1 N4 2.217(3) .
Ag1 N6 2.598(3) .
Ag1 N2 2.751(3) 4_566
N1 C1 1.335(5) .
N1 C4 1.358(5) .
N2 C2 1.328(5) .
N2 C3 1.336(5) .
N3 C5 1.341(5) .
N3 N4 1.350(4) .
N4 C6 1.341(5) .
N5 C5 1.344(5) .
N5 C6 1.357(5) .
N6 C7 1.339(5) .
N6 C10 1.341(5) .
N7 C9 1.334(6) .
N7 C8 1.334(5) .
N8 C11 1.132(5) .
N8 Fe1 1.952(3) 3_575
C1 C2 1.385(6) .
C1 H1 0.9500 .
C2 H2 0.9500 .
C3 C4 1.379(6) .
C3 H3 0.9500 .
C4 C5 1.447(5) .
C6 C7 1.467(5) .
C7 C8 1.379(6) .
C8 H8 0.9500 .
C9 C10 1.380(6) .
C9 H9 0.9500 .
C10 H10 0.9500 .

loop_
_geom_torsion_atom_site_label_1
_geom_torsion_atom_site_label_2
_geom_torsion_atom_site_label_3
_geom_torsion_atom_site_label_4
_geom_torsion
_geom_torsion_site_symmetry_1
N8 Fe1 N1 C1 -104.5(3) 4_575
N8 Fe1 N1 C1 114.1(9) 3_575
N3 Fe1 N1 C1 -10.2(3) 2_554
N3 Fe1 N1 C1 166.2(3) .
N1 Fe1 N1 C1 69.9(3) 2_554
N8 Fe1 N1 C4 82.9(3) 4_575
N8 Fe1 N1 C4 -58.4(10) 3_575
N3 Fe1 N1 C4 177.2(3) 2_554
N3 Fe1 N1 C4 -6.4(3) .
N1 Fe1 N1 C4 -102.6(3) 2_554
N8 Fe1 N3 C5 -81.7(3) 4_575
N8 Fe1 N3 C5 -178.6(3) 3_575
N3 Fe1 N3 C5 49.9(2) 2_554
N1 Fe1 N3 C5 7.7(2) .
N1 Fe1 N3 C5 91.7(3) 2_554
N8 Fe1 N3 N4 94.9(4) 4_575
N8 Fe1 N3 N4 -2.0(4) 3_575
N3 Fe1 N3 N4 -133.5(3) 2_554
N1 Fe1 N3 N4 -175.7(4) .
N1 Fe1 N3 N4 -91.7(4) 2_554
C5 N3 N4 C6 -0.7(4) .
Fe1 N3 N4 C6 -177.5(3) .
C5 N3 N4 Ag1 -170.8(3) .
Fe1 N3 N4 Ag1 12.4(5) .
C11 Ag1 N4 C6 -171.3(5) .
N6 Ag1 N4 C6 8.3(2) .
N2 Ag1 N4 C6 -75.4(3) 4_566
C11 Ag1 N4 N3 -2.2(7) .
N6 Ag1 N4 N3 177.3(3) .
N2 Ag1 N4 N3 93.7(3) 4_566
C11 Ag1 N6 C7 171.1(2) .
N4 Ag1 N6 C7 -8.7(2) .
N2 Ag1 N6 C7 74.9(3) 4_566
C11 Ag1 N6 C10 -0.8(4) .
N4 Ag1 N6 C10 179.4(4) .
N2 Ag1 N6 C10 -97.0(4) 4_566
C4 N1 C1 C2 -0.6(5) .
Fe1 N1 C1 C2 -173.1(3) .
C3 N2 C2 C1 3.6(6) .
N1 C1 C2 N2 -3.7(6) .
C2 N2 C3 C4 0.6(6) .
C1 N1 C4 C3 4.6(5) .
Fe1 N1 C4 C3 177.9(3) .
C1 N1 C4 C5 -169.3(3) .
Fe1 N1 C4 C5 4.0(4) .
N2 C3 C4 N1 -4.8(6) .
N2 C3 C4 C5 168.2(4) .
N4 N3 C5 N5 0.6(4) .
Fe1 N3 C5 N5 178.3(3) .
N4 N3 C5 C4 174.5(3) .
Fe1 N3 C5 C4 -7.8(4) .
C6 N5 C5 N3 -0.3(4) .
C6 N5 C5 C4 -173.1(4) .
N1 C4 C5 N3 2.5(5) .
C3 C4 C5 N3 -170.9(4) .
N1 C4 C5 N5 175.2(4) .
C3 C4 C5 N5 1.8(7) .
N3 N4 C6 N5 0.5(4) .
Ag1 N4 C6 N5 172.6(2) .
N3 N4 C6 C7 -179.6(3) .
Ag1 N4 C6 C7 -7.6(5) .
C5 N5 C6 N4 -0.2(4) .
C5 N5 C6 C7 -180.0(3) .
C10 N6 C7 C8 1.5(6) .
Ag1 N6 C7 C8 -172.0(3) .
C10 N6 C7 C6 -178.2(3) .
Ag1 N6 C7 C6 8.2(4) .
N4 C6 C7 N6 -1.8(5) .
N5 C6 C7 N6 178.0(3) .
N4 C6 C7 C8 178.5(4) .
N5 C6 C7 C8 -1.7(6) .
C9 N7 C8 C7 -0.2(7) .
N6 C7 C8 N7 -1.3(7) .
C6 C7 C8 N7 178.5(4) .
C8 N7 C9 C10 1.3(7) .
C7 N6 C10 C9 -0.5(6) .
Ag1 N6 C10 C9 171.0(3) .
N7 C9 C10 N6 -1.0(7) .
Fe1 N8 C11 Ag1 115(8) 3_575
N4 Ag1 C11 N8 132(8) .
N6 Ag1 C11 N8 -48(9) .
N2 Ag1 C11 N8 38(9) 4_566
